data_7231484
loop_
_publ_author_name
'Yu, Binhong'
'Liu, Danyang'
'Wang, Yi'
'Zhang, Ting'
'Zhang, Yu-Mo'
'Li, Minjie'
'Zhang, Sean Xiao-An'

_publ_section_title
;
 Strong and insusceptible photo-emissions from an intramolecular weak
 hydrogen bond strengthened twisted fluorophore.
;
_journal_issue 37
_journal_name_full 'Physical chemistry chemical physics : PCCP'
_journal_page_first 23851
_journal_page_last 23855
_journal_paper_doi 10.1039/c8cp04242j
_journal_volume 20
_journal_year 2018
_chemical_formula_sum 'C36 H32 O3'
_chemical_formula_weight 512.61
_space_group_crystal_system orthorhombic
_space_group_IT_number 61
_space_group_name_Hall '-P 2ac 2ab'
_space_group_name_H-M_alt 'P b c a'
_symmetry_space_group_name_Hall '-P 2ac 2ab'
_symmetry_space_group_name_H-M 'P b c a'
_atom_sites_solution_hydrogens mixed
_audit_creation_method SHELXL-2014/7
_audit_update_record
;
2018-06-15 deposited with the CCDC.
2018-09-03 downloaded from the CCDC.
;
_cell_angle_alpha 90
_cell_angle_beta 90
_cell_angle_gamma 90
_cell_formula_units_Z 8
_cell_length_a 18.1516(15)
_cell_length_b 10.5320(10)
_cell_length_c 28.615(2)
_cell_measurement_reflns_used 1077
_cell_measurement_temperature 296(2)
_cell_measurement_theta_max 20.38
_cell_measurement_theta_min 2.24
_cell_volume 5470.4(8)
_computing_structure_refinement 'SHELXL-2014/7 (Sheldrick, 2014)'
_diffrn_ambient_temperature 296(2)
_diffrn_measured_fraction_theta_full 1.000
_diffrn_measured_fraction_theta_max 0.996
_diffrn_measurement_device_type CCD
_diffrn_radiation_type MoK\a
_diffrn_radiation_wavelength 0.71073
_diffrn_reflns_av_R_equivalents 0.1427
_diffrn_reflns_av_unetI/netI 0.0954
_diffrn_reflns_Laue_measured_fraction_full 1.000
_diffrn_reflns_Laue_measured_fraction_max 0.996
_diffrn_reflns_limit_h_max 21
_diffrn_reflns_limit_h_min -21
_diffrn_reflns_limit_k_max 12
_diffrn_reflns_limit_k_min -12
_diffrn_reflns_limit_l_max 32
_diffrn_reflns_limit_l_min -34
_diffrn_reflns_number 34882
_diffrn_reflns_point_group_measured_fraction_full 1.000
_diffrn_reflns_point_group_measured_fraction_max 0.996
_diffrn_reflns_theta_full 25.242
_diffrn_reflns_theta_max 25.438
_diffrn_reflns_theta_min 1.423
_exptl_absorpt_coefficient_mu 0.078
_exptl_absorpt_correction_type multi-scan
_exptl_absorpt_process_details sadabs
_exptl_crystal_colour yellow
_exptl_crystal_density_diffrn 1.245
_exptl_crystal_description Block
_exptl_crystal_F_000 2176
_exptl_crystal_size_max 0.220
_exptl_crystal_size_mid 0.200
_exptl_crystal_size_min 0.180
_exptl_transmission_factor_max 0.864
_exptl_transmission_factor_min 0.864
_refine_diff_density_max 0.235
_refine_diff_density_min -0.276
_refine_diff_density_rms 0.056
_refine_ls_extinction_method none
_refine_ls_goodness_of_fit_ref 0.934
_refine_ls_hydrogen_treatment mixed
_refine_ls_matrix_type full
_refine_ls_number_parameters 356
_refine_ls_number_reflns 5049
_refine_ls_number_restraints 1
_refine_ls_restrained_S_all 0.934
_refine_ls_R_factor_all 0.1520
_refine_ls_R_factor_gt 0.0598
_refine_ls_shift/su_max 0.000
_refine_ls_shift/su_mean 0.000
_refine_ls_structure_factor_coef Fsqd
_refine_ls_weighting_details 'w=1/[\s^2^(Fo^2^)+(0.0791P)^2^] where P=(Fo^2^+2Fc^2^)/3'
_refine_ls_weighting_scheme calc
_refine_ls_wR_factor_gt 0.1331
_refine_ls_wR_factor_ref 0.1757
_reflns_Friedel_coverage 0.000
_reflns_number_gt 2295
_reflns_number_total 5049
_reflns_threshold_expression 'I > 2\s(I)'
_cod_data_source_file c8cp04242j2.cif
_cod_data_source_block 1_a
_cod_depositor_comments 'Adding full bibliography for 7231483--7231487.cif.'
_cod_database_code 7231484
_publcif_datablock.id {75d99d69-166f-4152-8bc8-35a35d8d151d}

_shelx_shelxl_version_number 2014/7
_shelx_space_group_comment
;
The symmetry employed for this shelxl refinement is uniquely defined
by the following loop, which should always be used as a source of
symmetry information in preference to the above space-group names.
They are only intended as comments.
;
_shelx_estimated_absorpt_t_min 0.983
_shelx_estimated_absorpt_t_max 0.986
_publcif_funding_html
;
;

loop_
_space_group_symop_operation_xyz
'x, y, z'
'-x+1/2, -y, z+1/2'
'x+1/2, -y+1/2, -z'
'-x, y+1/2, -z+1/2'
'-x, -y, -z'
'x-1/2, y, -z-1/2'
'-x-1/2, y-1/2, z'
'x, -y-1/2, z-1/2'

loop_
_atom_site_label
_atom_site_type_symbol
_atom_site_fract_x
_atom_site_fract_y
_atom_site_fract_z
_atom_site_U_iso_or_equiv
_atom_site_adp_type
_atom_site_occupancy
_atom_site_site_symmetry_order
_atom_site_calc_flag
_atom_site_refinement_flags_posn
_atom_site_refinement_flags_adp
C1 C 0.35688(17) 0.0677(4) 0.06589(11) 0.0560(10) Uani 1 1 d . .
H1 H 0.3651 0.1502 0.0763 0.067 Uiso 1 1 calc R U
C2 C 0.3962(2) 0.0212(5) 0.02787(13) 0.0754(13) Uani 1 1 d . .
H2 H 0.4313 0.0719 0.0133 0.090 Uiso 1 1 calc R U
C3 C 0.3832(2) -0.0993(5) 0.01179(13) 0.0824(15) Uani 1 1 d . .
H3 H 0.4094 -0.1297 -0.0138 0.099 Uiso 1 1 calc R U
C4 C 0.3318(2) -0.1756(4) 0.03307(13) 0.0768(13) Uani 1 1 d . .
H4 H 0.3229 -0.2570 0.0219 0.092 Uiso 1 1 calc R U
C5 C 0.29344(19) -0.1300(4) 0.07126(11) 0.0574(10) Uani 1 1 d . .
H5 H 0.2589 -0.1821 0.0857 0.069 Uiso 1 1 calc R U
C6 C 0.30507(16) -0.0089(3) 0.08860(10) 0.0434(8) Uani 1 1 d . .
C7 C 0.26368(15) 0.0393(3) 0.13009(10) 0.0375(8) Uani 1 1 d . .
C8 C 0.18520(16) -0.0007(3) 0.13314(10) 0.0391(8) Uani 1 1 d . .
C9 C 0.14046(17) -0.0042(3) 0.09361(11) 0.0558(10) Uani 1 1 d . .
H9 H 0.1598 0.0209 0.0650 0.067 Uiso 1 1 calc R U
C10 C 0.06848(19) -0.0438(4) 0.09595(13) 0.0695(12) Uani 1 1 d . .
H10 H 0.0396 -0.0449 0.0691 0.083 Uiso 1 1 calc R U
C11 C 0.03905(19) -0.0821(4) 0.13822(15) 0.0686(12) Uani 1 1 d . .
H11 H -0.0097 -0.1087 0.1399 0.082 Uiso 1 1 calc R U
C12 C 0.08199(18) -0.0808(4) 0.17767(12) 0.0568(10) Uani 1 1 d . .
H12 H 0.0625 -0.1070 0.2061 0.068 Uiso 1 1 calc R U
C13 C 0.15438(17) -0.0404(3) 0.17489(11) 0.0437(8) Uani 1 1 d . .
H13 H 0.1831 -0.0399 0.2018 0.052 Uiso 1 1 calc R U
C14 C 0.29889(16) 0.1097(3) 0.16179(10) 0.0398(8) Uani 1 1 d . .
H14 H 0.3496 0.1145 0.1576 0.048 Uiso 1 1 calc R U
C15 C 0.27068(15) 0.1812(3) 0.20237(10) 0.0353(8) Uani 1 1 d . .
C16 C 0.20354(14) 0.2452(3) 0.20234(10) 0.0368(7) Uani 1 1 d . .
H16 H 0.1725 0.2363 0.1767 0.044 Uiso 1 1 calc R U
C17 C 0.18149(14) 0.3214(3) 0.23888(10) 0.0337(7) Uani 1 1 d . .
C18 C 0.22680(15) 0.3384(3) 0.27824(10) 0.0364(8) Uani 1 1 d . .
C19 C 0.29403(14) 0.2737(3) 0.27845(10) 0.0362(7) Uani 1 1 d . .
H19 H 0.3248 0.2815 0.3043 0.043 Uiso 1 1 calc R U
C20 C 0.31613(15) 0.1989(3) 0.24172(10) 0.0357(7) Uani 1 1 d . .
C21 C 0.20014(16) 0.4105(3) 0.31892(10) 0.0396(8) Uani 1 1 d . .
H21 H 0.1496 0.4052 0.3240 0.048 Uiso 1 1 calc R U
C22 C 0.23670(15) 0.4826(3) 0.34980(10) 0.0374(8) Uani 1 1 d . .
C23 C 0.31476(15) 0.5235(3) 0.34523(10) 0.0360(7) Uani 1 1 d . .
C24 C 0.34520(16) 0.5554(3) 0.30243(11) 0.0410(8) Uani 1 1 d . .
H24 H 0.3161 0.5508 0.2758 0.049 Uiso 1 1 calc R U
C25 C 0.41731(18) 0.5936(3) 0.29831(12) 0.0535(9) Uani 1 1 d . .
H25 H 0.4363 0.6133 0.2690 0.064 Uiso 1 1 calc R U
C26 C 0.46156(18) 0.6030(4) 0.33706(14) 0.0618(11) Uani 1 1 d . .
H26 H 0.5104 0.6284 0.3343 0.074 Uiso 1 1 calc R U
C27 C 0.43191(19) 0.5739(4) 0.38025(13) 0.0657(11) Uani 1 1 d . .
H27 H 0.4611 0.5812 0.4068 0.079 Uiso 1 1 calc R U
C28 C 0.35993(17) 0.5344(3) 0.38452(11) 0.0509(9) Uani 1 1 d . .
H28 H 0.3412 0.5146 0.4139 0.061 Uiso 1 1 calc R U
C29 C 0.19736(15) 0.5305(3) 0.39217(10) 0.0399(8) Uani 1 1 d . .
C30 C 0.20543(17) 0.6561(3) 0.40684(11) 0.0514(9) Uani 1 1 d . .
H30 H 0.2356 0.7107 0.3899 0.062 Uiso 1 1 calc R U
C31 C 0.1696(2) 0.7005(4) 0.44589(12) 0.0688(11) Uani 1 1 d . .
H31 H 0.1752 0.7848 0.4550 0.083 Uiso 1 1 calc R U
C32 C 0.1255(2) 0.6199(5) 0.47148(12) 0.0722(13) Uani 1 1 d . .
H32 H 0.1014 0.6497 0.4980 0.087 Uiso 1 1 calc R U
C33 C 0.11705(19) 0.4963(4) 0.45802(12) 0.0639(11) Uani 1 1 d . .
H33 H 0.0871 0.4425 0.4754 0.077 Uiso 1 1 calc R U
C34 C 0.15267(16) 0.4506(4) 0.41885(11) 0.0505(9) Uani 1 1 d . .
H34 H 0.1468 0.3660 0.4102 0.061 Uiso 1 1 calc R U
C35 C 1.0322(2) 0.7471(4) 0.34467(14) 0.0810(13) Uani 1 1 d . .
H35A H 1.0710 0.8093 0.3489 0.097 Uiso 1 1 calc R U
H35B H 1.0513 0.6655 0.3547 0.097 Uiso 1 1 calc R U
C36 C 0.9707(2) 0.7811(5) 0.37479(13) 0.0918(14) Uani 1 1 d . .
H36A H 0.9495 0.8596 0.3643 0.138 Uiso 1 1 calc R U
H36B H 0.9879 0.7907 0.4063 0.138 Uiso 1 1 calc R U
H36C H 0.9341 0.7154 0.3736 0.138 Uiso 1 1 calc R U
O1 O 0.38283(10) 0.1361(2) 0.24233(7) 0.0422(6) Uani 1 1 d D .
H1O H 0.4135(13) 0.170(3) 0.2607(9) 0.051 Uiso 1 1 d D U
O2 O 0.11231(10) 0.3771(2) 0.23617(7) 0.0424(6) Uani 1 1 d . .
H2O H 0.1158 0.4762 0.2405 0.051 Uiso 1 1 d R U
O3 O 1.01516(11) 0.7399(2) 0.29654(8) 0.0637(7) Uani 1 1 d . .
H3O H 0.9713 0.7813 0.2799 0.076 Uiso 1 1 d R U

loop_
_atom_site_aniso_label
_atom_site_aniso_U_11
_atom_site_aniso_U_22
_atom_site_aniso_U_33
_atom_site_aniso_U_23
_atom_site_aniso_U_13
_atom_site_aniso_U_12
C1 0.052(2) 0.068(3) 0.047(2) 0.0047(19) 0.0078(17) 0.007(2)
C2 0.065(3) 0.106(4) 0.055(3) 0.020(2) 0.019(2) 0.022(3)
C3 0.089(3) 0.110(5) 0.048(3) -0.002(3) 0.014(2) 0.042(3)
C4 0.089(3) 0.085(4) 0.057(3) -0.021(2) -0.007(2) 0.029(3)
C5 0.061(2) 0.062(3) 0.050(2) -0.0119(19) -0.0008(17) 0.008(2)
C6 0.0409(18) 0.050(2) 0.0392(19) -0.0060(17) -0.0033(14) 0.0071(17)
C7 0.0365(18) 0.039(2) 0.0369(18) -0.0013(15) -0.0007(14) 0.0030(15)
C8 0.0388(18) 0.040(2) 0.0389(19) -0.0046(15) -0.0003(14) -0.0025(15)
C9 0.047(2) 0.078(3) 0.042(2) -0.0043(18) -0.0053(16) -0.003(2)
C10 0.049(2) 0.088(3) 0.071(3) -0.013(2) -0.016(2) -0.008(2)
C11 0.043(2) 0.073(3) 0.090(3) -0.010(2) 0.001(2) -0.011(2)
C12 0.049(2) 0.055(3) 0.066(3) 0.0030(19) 0.0111(19) -0.0033(18)
C13 0.048(2) 0.037(2) 0.046(2) -0.0007(16) -0.0022(15) 0.0016(16)
C14 0.0344(17) 0.042(2) 0.0435(19) -0.0024(16) 0.0012(14) 0.0001(15)
C15 0.0335(17) 0.032(2) 0.0407(18) -0.0022(15) 0.0008(14) -0.0028(14)
C16 0.0346(16) 0.0364(19) 0.0393(17) -0.0030(15) -0.0046(13) -0.0028(15)
C17 0.0288(16) 0.0296(19) 0.0427(19) -0.0005(14) 0.0014(13) -0.0022(14)
C18 0.0372(17) 0.034(2) 0.0383(18) -0.0017(15) 0.0036(14) -0.0053(14)
C19 0.0330(16) 0.036(2) 0.0401(17) -0.0032(15) -0.0046(13) -0.0027(15)
C20 0.0313(17) 0.0301(19) 0.0456(19) -0.0002(15) -0.0009(14) -0.0024(14)
C21 0.0336(17) 0.042(2) 0.0428(19) -0.0019(16) 0.0015(14) 0.0005(15)
C22 0.0360(18) 0.037(2) 0.0386(18) 0.0001(15) 0.0008(14) 0.0000(15)
C23 0.0369(17) 0.035(2) 0.0356(18) -0.0031(14) 0.0005(14) -0.0002(14)
C24 0.0432(19) 0.033(2) 0.047(2) -0.0038(15) -0.0027(15) -0.0012(15)
C25 0.051(2) 0.049(2) 0.061(2) 0.0023(18) 0.0125(18) -0.0068(17)
C26 0.039(2) 0.061(3) 0.084(3) -0.006(2) 0.005(2) -0.0090(18)
C27 0.047(2) 0.084(3) 0.066(3) -0.015(2) -0.0122(19) -0.010(2)
C28 0.043(2) 0.065(3) 0.045(2) -0.0071(17) -0.0019(15) -0.0046(18)
C29 0.0351(17) 0.047(2) 0.0376(18) -0.0029(16) -0.0017(14) 0.0036(15)
C30 0.058(2) 0.049(2) 0.047(2) -0.0058(17) 0.0018(17) 0.0030(18)
C31 0.095(3) 0.061(3) 0.050(2) -0.014(2) 0.002(2) 0.020(2)
C32 0.080(3) 0.095(4) 0.042(2) -0.008(2) 0.012(2) 0.024(3)
C33 0.054(2) 0.092(4) 0.045(2) 0.006(2) 0.0116(18) 0.004(2)
C34 0.0438(19) 0.060(3) 0.047(2) 0.0001(18) 0.0053(16) -0.0005(18)
C35 0.069(3) 0.090(4) 0.084(3) -0.009(3) 0.016(2) 0.004(2)
C36 0.081(3) 0.111(4) 0.083(3) -0.007(3) 0.021(2) -0.009(3)
O1 0.0349(13) 0.0396(14) 0.0522(14) -0.0111(11) -0.0055(9) 0.0043(10)
O2 0.0306(11) 0.0339(14) 0.0626(14) -0.0067(10) -0.0046(9) 0.0023(10)
O3 0.0487(14) 0.090(2) 0.0522(15) -0.0139(13) -0.0029(11) 0.0185(14)

loop_
_atom_type_symbol
_atom_type_description
_atom_type_scat_dispersion_real
_atom_type_scat_dispersion_imag
_atom_type_scat_source
C C 0.0033 0.0016 'International Tables Vol C Tables 4.2.6.8 and 6.1.1.4'
H H 0.0000 0.0000 'International Tables Vol C Tables 4.2.6.8 and 6.1.1.4'
O O 0.0106 0.0060 'International Tables Vol C Tables 4.2.6.8 and 6.1.1.4'

loop_
_geom_angle_atom_site_label_1
_geom_angle_atom_site_label_2
_geom_angle_atom_site_label_3
_geom_angle
C2 C1 C6 120.3(4)
C2 C1 H1 119.8
C6 C1 H1 119.8
C3 C2 C1 120.1(4)
C3 C2 H2 120.0
C1 C2 H2 120.0
C2 C3 C4 120.6(4)
C2 C3 H3 119.7
C4 C3 H3 119.7
C3 C4 C5 119.3(4)
C3 C4 H4 120.3
C5 C4 H4 120.3
C4 C5 C6 121.8(4)
C4 C5 H5 119.1
C6 C5 H5 119.1
C5 C6 C1 117.9(3)
C5 C6 C7 121.4(3)
C1 C6 C7 120.7(3)
C14 C7 C8 125.2(3)
C14 C7 C6 119.2(3)
C8 C7 C6 115.6(3)
C13 C8 C9 117.2(3)
C13 C8 C7 121.5(3)
C9 C8 C7 121.2(3)
C10 C9 C8 121.5(3)
C10 C9 H9 119.2
C8 C9 H9 119.2
C9 C10 C11 119.9(3)
C9 C10 H10 120.0
C11 C10 H10 120.0
C12 C11 C10 119.8(3)
C12 C11 H11 120.1
C10 C11 H11 120.1
C11 C12 C13 119.7(3)
C11 C12 H12 120.2
C13 C12 H12 120.2
C8 C13 C12 121.8(3)
C8 C13 H13 119.1
C12 C13 H13 119.1
C7 C14 C15 130.7(3)
C7 C14 H14 114.6
C15 C14 H14 114.6
C16 C15 C20 116.7(3)
C16 C15 C14 123.4(3)
C20 C15 C14 119.6(3)
C17 C16 C15 122.4(3)
C17 C16 H16 118.8
C15 C16 H16 118.8
C16 C17 O2 117.8(2)
C16 C17 C18 120.8(3)
O2 C17 C18 121.3(3)
C19 C18 C17 116.9(3)
C19 C18 C21 122.4(3)
C17 C18 C21 120.5(3)
C20 C19 C18 122.1(3)
C20 C19 H19 119.0
C18 C19 H19 119.0
C19 C20 O1 121.4(2)
C19 C20 C15 121.1(3)
O1 C20 C15 117.4(3)
C22 C21 C18 130.6(3)
C22 C21 H21 114.7
C18 C21 H21 114.7
C21 C22 C23 125.3(3)
C21 C22 C29 119.3(3)
C23 C22 C29 115.4(3)
C24 C23 C28 117.3(3)
C24 C23 C22 121.9(3)
C28 C23 C22 120.8(3)
C25 C24 C23 121.8(3)
C25 C24 H24 119.1
C23 C24 H24 119.1
C26 C25 C24 120.6(3)
C26 C25 H25 119.7
C24 C25 H25 119.7
C25 C26 C27 118.6(3)
C25 C26 H26 120.7
C27 C26 H26 120.7
C28 C27 C26 121.1(3)
C28 C27 H27 119.5
C26 C27 H27 119.5
C27 C28 C23 120.7(3)
C27 C28 H28 119.7
C23 C28 H28 119.7
C30 C29 C34 117.9(3)
C30 C29 C22 120.9(3)
C34 C29 C22 121.2(3)
C31 C30 C29 121.2(3)
C31 C30 H30 119.4
C29 C30 H30 119.4
C30 C31 C32 119.8(4)
C30 C31 H31 120.1
C32 C31 H31 120.1
C33 C32 C31 120.2(4)
C33 C32 H32 119.9
C31 C32 H32 119.9
C32 C33 C34 120.6(4)
C32 C33 H33 119.7
C34 C33 H33 119.7
C33 C34 C29 120.4(4)
C33 C34 H34 119.8
C29 C34 H34 119.8
O3 C35 C36 115.0(3)
O3 C35 H35A 108.5
C36 C35 H35A 108.5
O3 C35 H35B 108.5
C36 C35 H35B 108.5
H35A C35 H35B 107.5
C35 C36 H36A 109.5
C35 C36 H36B 109.5
H36A C36 H36B 109.5
C35 C36 H36C 109.5
H36A C36 H36C 109.5
H36B C36 H36C 109.5
C20 O1 H1O 113(2)
C17 O2 H2O 111.0
C35 O3 H3O 126.9

loop_
_geom_bond_atom_site_label_1
_geom_bond_atom_site_label_2
_geom_bond_distance
C1 C2 1.390(5)
C1 C6 1.399(4)
C1 H1 0.9300
C2 C3 1.370(6)
C2 H2 0.9300
C3 C4 1.374(6)
C3 H3 0.9300
C4 C5 1.381(5)
C4 H4 0.9300
C5 C6 1.385(5)
C5 H5 0.9300
C6 C7 1.494(4)
C7 C14 1.334(4)
C7 C8 1.488(4)
C8 C13 1.384(4)
C8 C9 1.393(4)
C9 C10 1.373(4)
C9 H9 0.9300
C10 C11 1.382(5)
C10 H10 0.9300
C11 C12 1.372(5)
C11 H11 0.9300
C12 C13 1.383(4)
C12 H12 0.9300
C13 H13 0.9300
C14 C15 1.476(4)
C14 H14 0.9300
C15 C16 1.393(4)
C15 C20 1.408(4)
C16 C17 1.377(4)
C16 H16 0.9300
C17 O2 1.388(3)
C17 C18 1.406(4)
C18 C19 1.398(4)
C18 C21 1.472(4)
C19 C20 1.373(4)
C19 H19 0.9300
C20 O1 1.380(3)
C21 C22 1.341(4)
C21 H21 0.9300
C22 C23 1.487(4)
C22 C29 1.495(4)
C23 C24 1.385(4)
C23 C28 1.396(4)
C24 C25 1.375(4)
C24 H24 0.9300
C25 C26 1.373(4)
C25 H25 0.9300
C26 C27 1.382(5)
C26 H26 0.9300
C27 C28 1.377(4)
C27 H27 0.9300
C28 H28 0.9300
C29 C30 1.395(4)
C29 C34 1.396(4)
C30 C31 1.375(4)
C30 H30 0.9300
C31 C32 1.378(5)
C31 H31 0.9300
C32 C33 1.367(6)
C32 H32 0.9300
C33 C34 1.381(4)
C33 H33 0.9300
C34 H34 0.9300
C35 O3 1.414(4)
C35 C36 1.455(5)
C35 H35A 0.9700
C35 H35B 0.9700
C36 H36A 0.9600
C36 H36B 0.9600
C36 H36C 0.9600
O1 H1O 0.843(17)
O2 H2O 1.0524
O3 H3O 1.0249

loop_
_geom_torsion_atom_site_label_1
_geom_torsion_atom_site_label_2
_geom_torsion_atom_site_label_3
_geom_torsion_atom_site_label_4
_geom_torsion
C6 C1 C2 C3 1.4(5)
C1 C2 C3 C4 -0.4(6)
C2 C3 C4 C5 -0.5(6)
C3 C4 C5 C6 0.4(6)
C4 C5 C6 C1 0.6(5)
C4 C5 C6 C7 -179.6(3)
C2 C1 C6 C5 -1.5(5)
C2 C1 C6 C7 178.8(3)
C5 C6 C7 C14 140.4(3)
C1 C6 C7 C14 -39.8(4)
C5 C6 C7 C8 -37.5(4)
C1 C6 C7 C8 142.3(3)
C14 C7 C8 C13 -40.9(5)
C6 C7 C8 C13 136.9(3)
C14 C7 C8 C9 141.5(3)
C6 C7 C8 C9 -40.8(4)
C13 C8 C9 C10 0.8(5)
C7 C8 C9 C10 178.5(3)
C8 C9 C10 C11 -0.4(6)
C9 C10 C11 C12 -0.2(6)
C10 C11 C12 C13 0.4(6)
C9 C8 C13 C12 -0.6(5)
C7 C8 C13 C12 -178.3(3)
C11 C12 C13 C8 0.0(5)
C8 C7 C14 C15 -10.5(6)
C6 C7 C14 C15 171.9(3)
C7 C14 C15 C16 -36.4(5)
C7 C14 C15 C20 150.8(3)
C20 C15 C16 C17 -0.7(4)
C14 C15 C16 C17 -173.6(3)
C15 C16 C17 O2 -177.6(3)
C15 C16 C17 C18 0.4(5)
C16 C17 C18 C19 -0.7(4)
O2 C17 C18 C19 177.2(3)
C16 C17 C18 C21 -174.5(3)
O2 C17 C18 C21 3.4(4)
C17 C18 C19 C20 1.3(4)
C21 C18 C19 C20 175.1(3)
C18 C19 C20 O1 179.7(3)
C18 C19 C20 C15 -1.7(5)
C16 C15 C20 C19 1.3(4)
C14 C15 C20 C19 174.5(3)
C16 C15 C20 O1 180.0(3)
C14 C15 C20 O1 -6.8(4)
C19 C18 C21 C22 37.7(5)
C17 C18 C21 C22 -148.8(3)
C18 C21 C22 C23 10.5(6)
C18 C21 C22 C29 -171.2(3)
C21 C22 C23 C24 37.0(5)
C29 C22 C23 C24 -141.4(3)
C21 C22 C23 C28 -144.7(3)
C29 C22 C23 C28 36.9(4)
C28 C23 C24 C25 1.4(5)
C22 C23 C24 C25 179.8(3)
C23 C24 C25 C26 -0.9(5)
C24 C25 C26 C27 -0.4(5)
C25 C26 C27 C28 1.0(6)
C26 C27 C28 C23 -0.5(6)
C24 C23 C28 C27 -0.7(5)
C22 C23 C28 C27 -179.1(3)
C21 C22 C29 C30 -135.7(3)
C23 C22 C29 C30 42.8(4)
C21 C22 C29 C34 45.6(4)
C23 C22 C29 C34 -135.9(3)
C34 C29 C30 C31 -1.0(5)
C22 C29 C30 C31 -179.7(3)
C29 C30 C31 C32 0.7(5)
C30 C31 C32 C33 -0.3(6)
C31 C32 C33 C34 0.2(6)
C32 C33 C34 C29 -0.6(5)
C30 C29 C34 C33 1.0(5)
C22 C29 C34 C33 179.7(3)

loop_
_publcif_info_exptl_table_extra_item
sin_theta_over_lambda_max
